data_4074200
loop_
_publ_author_name
'Shaikh, Nadim S.'
'Parkin, Sean'
'Lehmler, Hans-Joachim'

_publ_section_title
;
 The Ullmann Coupling Reaction:&#x00A0; A New Approach to
 Tetraarylstannanes
;
_journal_issue 17
_journal_name_full Organometallics
_journal_page_first 4207
_journal_paper_doi 10.1021/om060456a
_journal_volume 25
_journal_year 2006
_chemical_formula_moiety 'C24 H12 Cl8 Sn'
_chemical_formula_sum 'C24 H12 Cl8 Sn'
_chemical_formula_weight 702.63
_chemical_name_systematic
; 
Tetrakis-(2,4-dichloro-phenyl)stannane
;
_space_group_IT_number 61
_symmetry_cell_setting orthorhombic
_symmetry_space_group_name_Hall '-P 2ac 2ab'
_symmetry_space_group_name_H-M 'P b c a'
_atom_sites_solution_hydrogens geom
_atom_sites_solution_primary direct
_atom_sites_solution_secondary difmap
_audit_creation_method SHELXL-97
_cell_angle_alpha 90.00
_cell_angle_beta 90.00
_cell_angle_gamma 90.00
_cell_formula_units_Z 8
_cell_length_a 16.7318(2)
_cell_length_b 16.5324(2)
_cell_length_c 18.7277(3)
_cell_measurement_reflns_used 6524
_cell_measurement_temperature 90.0(2)
_cell_measurement_theta_max 27.48
_cell_measurement_theta_min 1.00
_cell_volume 5180.40(12)
_computing_cell_refinement 'SCALEPACK (Otwinowski & Minor, 1997)'
_computing_data_collection 'COLLECT (Nonius, 1998)'
_computing_data_reduction 'DENZO-SMN (Otwinowski & Minor, 1997)'
_computing_molecular_graphics 'XP in SHELXTL (Sheldrick, 1994)'
_computing_publication_material
; 
SHELX97-2 (Sheldrick, 1997) and local procedures 
;
_computing_structure_refinement 'SHELXL-97 (Sheldrick, 1997)'
_computing_structure_solution 'SHELXS-97 (Sheldrick, 1990)'
_diffrn_ambient_temperature 90.0(2)
_diffrn_detector_area_resol_mean 18
_diffrn_measured_fraction_theta_full 1.000
_diffrn_measured_fraction_theta_max 1.000
_diffrn_measurement_device_type 'Nonius KappaCCD diffractometer'
_diffrn_measurement_method '\w scans at fixed \c = 55\%'
_diffrn_radiation_monochromator graphite
_diffrn_radiation_source 'fine-focus sealed tube'
_diffrn_radiation_type MoK\a
_diffrn_radiation_wavelength 0.71073
_diffrn_reflns_av_R_equivalents 0.0195
_diffrn_reflns_av_sigmaI/netI 0.0305
_diffrn_reflns_limit_h_max 21
_diffrn_reflns_limit_h_min -21
_diffrn_reflns_limit_k_max 21
_diffrn_reflns_limit_k_min -21
_diffrn_reflns_limit_l_max 24
_diffrn_reflns_limit_l_min -24
_diffrn_reflns_number 11298
_diffrn_reflns_theta_full 27.47
_diffrn_reflns_theta_max 27.47
_diffrn_reflns_theta_min 2.04
_exptl_absorpt_coefficient_mu 1.825
_exptl_absorpt_correction_T_max 0.70
_exptl_absorpt_correction_T_min 0.62
_exptl_absorpt_correction_type multi-scan
_exptl_absorpt_process_details 'Sadabs (Sheldrick, 1996)'
_exptl_crystal_colour colourless
_exptl_crystal_density_diffrn 1.802
_exptl_crystal_density_method 'not measured'
_exptl_crystal_description block
_exptl_crystal_F_000 2736
_exptl_crystal_size_max 0.30
_exptl_crystal_size_mid 0.25
_exptl_crystal_size_min 0.20
_refine_diff_density_max .939
_refine_diff_density_min -.599
_refine_diff_density_rms .091
_refine_ls_extinction_coef 0.00022(5)
_refine_ls_extinction_expression Fc^*^=kFc[1+0.001xFc^2^\l^3^/sin(2\q)]^-1/4^
_refine_ls_extinction_method SHELXL
_refine_ls_goodness_of_fit_ref 1.083
_refine_ls_hydrogen_treatment constr
_refine_ls_matrix_type full
_refine_ls_number_parameters 299
_refine_ls_number_reflns 5939
_refine_ls_number_restraints 0
_refine_ls_restrained_S_all 1.083
_refine_ls_R_factor_all 0.0371
_refine_ls_R_factor_gt 0.0256
_refine_ls_shift/su_max 0.005
_refine_ls_shift/su_mean 0.000
_refine_ls_structure_factor_coef Fsqd
_refine_ls_weighting_details 'calc w=1/[\s^2^(Fo^2^)+(0.0226P)^2^+3.5525P] where P=(Fo^2^+2Fc^2^)/3'
_refine_ls_weighting_scheme calc
_refine_ls_wR_factor_gt 0.0546
_refine_ls_wR_factor_ref 0.0585
_reflns_number_gt 4892
_reflns_number_total 5939
_reflns_threshold_expression >2\s(I)
_cod_data_source_file om060456asi20060524_105305.cif
_cod_data_source_block k05214
_cod_database_code 4074200

loop_
_symmetry_equiv_pos_as_xyz
'x, y, z'
'-x+1/2, -y, z+1/2'
'x+1/2, -y+1/2, -z'
'-x, y+1/2, -z+1/2'
'-x, -y, -z'
'x-1/2, y, -z-1/2'
'-x-1/2, y-1/2, z'
'x, -y-1/2, z-1/2'

loop_
_atom_site_label
_atom_site_type_symbol
_atom_site_fract_x
_atom_site_fract_y
_atom_site_fract_z
_atom_site_U_iso_or_equiv
_atom_site_adp_type
_atom_site_occupancy
_atom_site_symmetry_multiplicity
_atom_site_calc_flag
_atom_site_refinement_flags
Sn1 Sn 0.375998(8) 0.128153(8) 0.116469(8) 0.01300(5) Uani 1 1 d .
Cl1 Cl 0.35454(3) -0.00591(4) 0.25172(3) 0.02251(13) Uani 1 1 d .
Cl2 Cl 0.66731(3) -0.04958(3) 0.30100(3) 0.02365(13) Uani 1 1 d .
Cl3 Cl 0.24317(4) 0.17099(3) -0.01549(3) 0.02468(14) Uani 1 1 d .
Cl4 Cl 0.18821(4) -0.13649(4) -0.09270(4) 0.03212(16) Uani 1 1 d .
Cl5 Cl 0.41586(3) 0.25412(4) 0.26189(3) 0.02048(13) Uani 1 1 d .
Cl6 Cl 0.10762(3) 0.29493(3) 0.33496(3) 0.02121(13) Uani 1 1 d .
Cl7 Cl 0.54964(4) 0.41516(3) -0.07947(4) 0.03102(16) Uani 1 1 d .
Cl8 Cl 0.47900(4) 0.10153(3) -0.04096(3) 0.02553(14) Uani 1 1 d .
C1 C 0.46937(13) 0.06420(12) 0.17069(12) 0.0143(4) Uani 1 1 d .
C2 C 0.45384(12) 0.01291(13) 0.22783(12) 0.0152(5) Uani 1 1 d .
C3 C 0.51318(13) -0.02447(13) 0.26718(12) 0.0161(5) Uani 1 1 d .
H3 H 0.5006 -0.0593 0.3059 0.019 Uiso 1 1 calc R
C4 C 0.59135(13) -0.00916(13) 0.24798(13) 0.0167(5) Uani 1 1 d .
C5 C 0.61096(13) 0.03967(13) 0.19097(13) 0.0187(5) Uani 1 1 d .
H5 H 0.6652 0.0482 0.1781 0.022 Uiso 1 1 calc R
C6 C 0.54971(13) 0.07616(13) 0.15277(12) 0.0172(5) Uani 1 1 d .
H6 H 0.5626 0.1101 0.1135 0.021 Uiso 1 1 calc R
C7 C 0.30929(13) 0.04341(13) 0.05411(12) 0.0155(5) Uani 1 1 d .
C8 C 0.25824(13) 0.06754(13) -0.00090(12) 0.0170(5) Uani 1 1 d .
C9 C 0.21957(13) 0.01402(14) -0.04555(12) 0.0210(5) Uani 1 1 d .
H9 H 0.1851 0.0327 -0.0823 0.025 Uiso 1 1 calc R
C10 C 0.23249(14) -0.06777(14) -0.03511(12) 0.0216(5) Uani 1 1 d .
C11 C 0.28129(14) -0.09569(14) 0.01949(13) 0.0229(5) Uani 1 1 d .
H11 H 0.2887 -0.1521 0.0267 0.027 Uiso 1 1 calc R
C12 C 0.31900(13) -0.03985(13) 0.06331(13) 0.0191(5) Uani 1 1 d .
H12 H 0.3525 -0.0588 0.1007 0.023 Uiso 1 1 calc R
C13 C 0.29350(12) 0.18766(13) 0.18649(11) 0.0139(4) Uani 1 1 d .
C14 C 0.31460(12) 0.23682(13) 0.24353(12) 0.0148(4) Uani 1 1 d .
C15 C 0.25922(13) 0.27265(13) 0.28858(11) 0.0159(5) Uani 1 1 d .
H15 H 0.2757 0.3069 0.3266 0.019 Uiso 1 1 calc R
C16 C 0.17918(13) 0.25678(13) 0.27634(12) 0.0162(5) Uani 1 1 d .
C17 C 0.15429(13) 0.20808(13) 0.22042(12) 0.0177(5) Uani 1 1 d .
H17 H 0.0991 0.1978 0.2127 0.021 Uiso 1 1 calc R
C18 C 0.21187(13) 0.17466(13) 0.17577(12) 0.0164(5) Uani 1 1 d .
H18 H 0.1952 0.1420 0.1368 0.020 Uiso 1 1 calc R
C19 C 0.43274(12) 0.21849(13) 0.05232(12) 0.0145(4) Uani 1 1 d .
C20 C 0.47395(13) 0.20150(13) -0.01032(12) 0.0169(5) Uani 1 1 d .
C21 C 0.51156(13) 0.26018(14) -0.05093(12) 0.0197(5) Uani 1 1 d .
H21 H 0.5401 0.2465 -0.0931 0.024 Uiso 1 1 calc R
C22 C 0.50599(14) 0.33962(14) -0.02784(13) 0.0198(5) Uani 1 1 d .
C23 C 0.46498(14) 0.36040(13) 0.03320(13) 0.0191(5) Uani 1 1 d .
H23 H 0.4616 0.4153 0.0480 0.023 Uiso 1 1 calc R
C24 C 0.42868(13) 0.29981(13) 0.07268(12) 0.0173(5) Uani 1 1 d .
H24 H 0.4002 0.3139 0.1148 0.021 Uiso 1 1 calc R

loop_
_atom_site_aniso_label
_atom_site_aniso_U_11
_atom_site_aniso_U_22
_atom_site_aniso_U_33
_atom_site_aniso_U_23
_atom_site_aniso_U_13
_atom_site_aniso_U_12
Sn1 0.01351(8) 0.01247(9) 0.01301(9) 0.00011(6) 0.00013(6) -0.00016(6)
Cl1 0.0128(3) 0.0292(3) 0.0256(3) 0.0101(3) 0.0016(2) -0.0005(2)
Cl2 0.0144(3) 0.0229(3) 0.0337(3) 0.0069(3) -0.0052(2) 0.0009(2)
Cl3 0.0345(3) 0.0177(3) 0.0218(3) 0.0021(2) -0.0092(3) 0.0022(2)
Cl4 0.0414(4) 0.0291(3) 0.0259(3) -0.0117(3) -0.0005(3) -0.0116(3)
Cl5 0.0136(3) 0.0278(3) 0.0200(3) -0.0036(2) -0.0016(2) -0.0018(2)
Cl6 0.0181(3) 0.0246(3) 0.0209(3) -0.0018(2) 0.0048(2) 0.0031(2)
Cl7 0.0382(4) 0.0171(3) 0.0378(4) 0.0074(3) 0.0190(3) 0.0011(3)
Cl8 0.0331(3) 0.0144(3) 0.0291(3) -0.0049(2) 0.0135(3) -0.0002(2)
C1 0.0147(11) 0.0118(10) 0.0164(11) -0.0018(9) -0.0011(9) 0.0009(8)
C2 0.0097(10) 0.0168(11) 0.0191(12) -0.0006(9) 0.0015(9) -0.0027(8)
C3 0.0172(11) 0.0133(11) 0.0180(12) 0.0011(9) 0.0009(9) -0.0014(9)
C4 0.0149(11) 0.0143(11) 0.0210(12) -0.0021(10) -0.0013(9) 0.0018(9)
C5 0.0122(10) 0.0179(12) 0.0259(13) -0.0005(10) 0.0033(9) -0.0014(9)
C6 0.0205(11) 0.0132(11) 0.0178(12) 0.0004(9) 0.0021(9) -0.0027(9)
C7 0.0172(11) 0.0151(11) 0.0140(11) -0.0042(9) 0.0024(9) -0.0029(9)
C8 0.0198(11) 0.0150(11) 0.0160(11) -0.0018(9) 0.0022(9) -0.0004(9)
C9 0.0203(12) 0.0271(13) 0.0154(12) -0.0028(10) -0.0017(9) -0.0005(10)
C10 0.0234(12) 0.0229(12) 0.0185(12) -0.0079(10) 0.0069(10) -0.0062(10)
C11 0.0254(13) 0.0159(12) 0.0275(14) -0.0027(10) 0.0053(11) -0.0005(10)
C12 0.0202(11) 0.0169(12) 0.0202(12) 0.0009(10) 0.0013(10) 0.0022(9)
C13 0.0150(10) 0.0140(10) 0.0129(11) 0.0016(9) 0.0009(9) 0.0012(8)
C14 0.0147(10) 0.0145(11) 0.0152(11) 0.0052(9) -0.0003(9) 0.0025(9)
C15 0.0198(11) 0.0151(11) 0.0128(11) 0.0022(9) -0.0010(9) -0.0003(9)
C16 0.0181(11) 0.0152(11) 0.0153(11) 0.0037(9) 0.0033(9) 0.0031(9)
C17 0.0140(11) 0.0207(12) 0.0182(12) 0.0008(10) -0.0014(9) -0.0014(9)
C18 0.0161(11) 0.0178(12) 0.0154(11) -0.0002(9) -0.0022(9) -0.0019(9)
C19 0.0127(10) 0.0145(11) 0.0163(11) 0.0031(9) -0.0016(9) -0.0002(8)
C20 0.0190(11) 0.0143(11) 0.0176(12) -0.0018(9) 0.0017(9) 0.0019(9)
C21 0.0206(11) 0.0194(12) 0.0192(12) 0.0014(10) 0.0069(10) 0.0027(9)
C22 0.0193(12) 0.0175(12) 0.0225(13) 0.0030(10) 0.0040(10) -0.0014(9)
C23 0.0226(12) 0.0140(11) 0.0207(12) -0.0011(10) 0.0002(10) 0.0023(9)
C24 0.0196(11) 0.0169(11) 0.0154(11) -0.0012(9) 0.0009(9) 0.0007(9)

loop_
_atom_type_symbol
_atom_type_description
_atom_type_scat_dispersion_real
_atom_type_scat_dispersion_imag
_atom_type_scat_source
C C .0033 .0016 'International Tables Vol C Tables 4.2.6.8 and 6.1.1.4'
H H .0000 .0000 'International Tables Vol C Tables 4.2.6.8 and 6.1.1.4'
Cl Cl .1484 .1585 'International Tables Vol C Tables 4.2.6.8 and 6.1.1.4'
Sn Sn -.6537 1.4246 'International Tables Vol C Tables 4.2.6.8 and 6.1.1.4'

loop_
_geom_angle_atom_site_label_1
_geom_angle_atom_site_label_2
_geom_angle_atom_site_label_3
_geom_angle
C7 Sn1 C19 112.48(8)
C7 Sn1 C1 108.43(8)
C19 Sn1 C1 106.69(8)
C7 Sn1 C13 107.38(8)
C19 Sn1 C13 108.00(8)
C1 Sn1 C13 113.97(8)
C2 C1 C6 116.8(2)
C2 C1 Sn1 121.99(15)
C6 C1 Sn1 121.14(16)
C3 C2 C1 123.3(2)
C3 C2 Cl1 117.81(17)
C1 C2 Cl1 118.89(16)
C4 C3 C2 117.4(2)
C4 C3 H3 121.3
C2 C3 H3 121.3
C5 C4 C3 122.3(2)
C5 C4 Cl2 119.44(17)
C3 C4 Cl2 118.14(18)
C4 C5 C6 118.6(2)
C4 C5 H5 120.7
C6 C5 H5 120.7
C5 C6 C1 121.6(2)
C5 C6 H6 119.2
C1 C6 H6 119.2
C12 C7 C8 116.3(2)
C12 C7 Sn1 121.18(17)
C8 C7 Sn1 122.34(16)
C9 C8 C7 123.4(2)
C9 C8 Cl3 117.70(18)
C7 C8 Cl3 118.85(16)
C8 C9 C10 117.9(2)
C8 C9 H9 121.0
C10 C9 H9 121.0
C9 C10 C11 121.4(2)
C9 C10 Cl4 119.08(19)
C11 C10 Cl4 119.48(18)
C12 C11 C10 118.8(2)
C12 C11 H11 120.6
C10 C11 H11 120.6
C11 C12 C7 122.0(2)
C11 C12 H12 119.0
C7 C12 H12 119.0
C14 C13 C18 116.7(2)
C14 C13 Sn1 125.16(15)
C18 C13 Sn1 118.11(16)
C15 C14 C13 123.3(2)
C15 C14 Cl5 117.21(17)
C13 C14 Cl5 119.51(16)
C16 C15 C14 117.7(2)
C16 C15 H15 121.1
C14 C15 H15 121.1
C15 C16 C17 121.8(2)
C15 C16 Cl6 119.47(17)
C17 C16 Cl6 118.69(17)
C16 C17 C18 118.5(2)
C16 C17 H17 120.7
C18 C17 H17 120.7
C17 C18 C13 122.0(2)
C17 C18 H18 119.0
C13 C18 H18 119.0
C20 C19 C24 116.6(2)
C20 C19 Sn1 123.60(16)
C24 C19 Sn1 119.75(16)
C21 C20 C19 123.2(2)
C21 C20 Cl8 117.35(17)
C19 C20 Cl8 119.43(17)
C20 C21 C22 117.5(2)
C20 C21 H21 121.2
C22 C21 H21 121.2
C23 C22 C21 121.9(2)
C23 C22 Cl7 119.44(18)
C21 C22 Cl7 118.59(18)
C22 C23 C24 118.8(2)
C22 C23 H23 120.6
C24 C23 H23 120.6
C23 C24 C19 121.9(2)
C23 C24 H24 119.1
C19 C24 H24 119.1

loop_
_geom_bond_atom_site_label_1
_geom_bond_atom_site_label_2
_geom_bond_distance
Sn1 C7 2.138(2)
Sn1 C19 2.139(2)
Sn1 C1 2.142(2)
Sn1 C13 2.143(2)
Cl1 C2 1.749(2)
Cl2 C4 1.746(2)
Cl3 C8 1.750(2)
Cl4 C10 1.733(2)
Cl5 C14 1.752(2)
Cl6 C16 1.743(2)
Cl7 C22 1.740(2)
Cl8 C20 1.752(2)
C1 C2 1.390(3)
C1 C6 1.400(3)
C2 C3 1.382(3)
C3 C4 1.380(3)
C3 H3 0.9500
C4 C5 1.378(3)
C5 C6 1.388(3)
C5 H5 0.9500
C6 H6 0.9500
C7 C12 1.397(3)
C7 C8 1.397(3)
C8 C9 1.379(3)
C9 C10 1.383(3)
C9 H9 0.9500
C10 C11 1.388(3)
C11 C12 1.387(3)
C11 H11 0.9500
C12 H12 0.9500
C13 C14 1.388(3)
C13 C18 1.397(3)
C14 C15 1.386(3)
C15 C16 1.384(3)
C15 H15 0.9500
C16 C17 1.385(3)
C17 C18 1.390(3)
C17 H17 0.9500
C18 H18 0.9500
C19 C20 1.389(3)
C19 C24 1.399(3)
C20 C21 1.384(3)
C21 C22 1.386(3)
C21 H21 0.9500
C22 C23 1.377(3)
C23 C24 1.385(3)
C23 H23 0.9500
C24 H24 0.9500
